data_9010552
loop_
_publ_author_name
'Johnsen, O.'
'Grice, J. D.'

_publ_section_title
;
 The crystal chemistry of the eudialyte group
 Sample: #9
 Note: additional sites with low but unreported occupancies excluded
;
_journal_name_full 'The Canadian Mineralogist'
_journal_page_first 865
_journal_page_last 891
_journal_volume 37
_journal_year 1999
_chemical_compound_source 'Saint-Amable sill, Varennes, Verchares County, Canada'
_chemical_formula_sum
;Ca3.78 Ce0.18 Cl0.444 Fe1.53 H0.564 K0.36 La0.18 Mn2.28 Na13.5 Nb0.08 O75.144
 Si25.92 Sr0.12 Ti0.75 Y0.18 Zr2.67
;
_chemical_name_mineral Eudialyte
_space_group_IT_number 166
_symmetry_space_group_name_Hall '-R 3 2"'
_symmetry_space_group_name_H-M 'R -3 m :H'
_cell_angle_alpha 90
_cell_angle_beta 90
_cell_angle_gamma 120
_cell_formula_units_Z 3
_cell_length_a 14.1697
_cell_length_b 14.1697
_cell_length_c 30.142
_cell_volume 5241.119
_database_code_amcsd 0005615
_exptl_crystal_density_diffrn 2.848
_cod_original_sg_symbol_H-M 'R -3 m'
_cod_original_formula_sum
;Ca3.78 Mn2.28 Y.18 Ce.18 La.18 Zr2.67 Fe1.53 Ti.75 Si25.92 Nb.08 Na13.5 Sr.12
 K.36 O75.144 Cl.444 H.564
;
_cod_database_code 9010552

loop_
_space_group_symop_operation_xyz
x,y,z
2/3+x,1/3+y,1/3+z
1/3+x,2/3+y,2/3+z
x,x-y,z
2/3+x,1/3+x-y,1/3+z
1/3+x,2/3+x-y,2/3+z
y,x,-z
2/3+y,1/3+x,1/3-z
1/3+y,2/3+x,2/3-z
-x+y,y,z
2/3-x+y,1/3+y,1/3+z
1/3-x+y,2/3+y,2/3+z
-x,-x+y,-z
2/3-x,1/3-x+y,1/3-z
1/3-x,2/3-x+y,2/3-z
-y,-x,z
2/3-y,1/3-x,1/3+z
1/3-y,2/3-x,2/3+z
x-y,-y,-z
2/3+x-y,1/3-y,1/3-z
1/3+x-y,2/3-y,2/3-z
y,-x+y,-z
2/3+y,1/3-x+y,1/3-z
1/3+y,2/3-x+y,2/3-z
-x+y,-x,z
2/3-x+y,1/3-x,1/3+z
1/3-x+y,2/3-x,2/3+z
-x,-y,-z
2/3-x,1/3-y,1/3-z
1/3-x,2/3-y,2/3-z
-y,x-y,z
2/3-y,1/3+x-y,1/3+z
1/3-y,2/3+x-y,2/3+z
x-y,x,-z
2/3+x-y,1/3+x,1/3-z
1/3+x-y,2/3+x,2/3-z

loop_
_atom_site_label
_atom_site_fract_x
_atom_site_fract_y
_atom_site_fract_z
_atom_site_occupancy
_atom_site_U_iso_or_equiv
_atom_site_type_symbol
_atom_site_attached_hydrogens
CaM1 0.00000 0.73970 0.50000 0.63000 0.01000 Ca 0
MnM1 0.00000 0.73970 0.50000 0.25000 0.01000 Mn 0
YM1 0.00000 0.73970 0.50000 0.03000 0.01000 Y 0
CeM1 0.00000 0.73970 0.50000 0.03000 0.01000 Ce 0
LaM1 0.00000 0.73970 0.50000 0.03000 0.01000 La 0
ZrM1 0.00000 0.73970 0.50000 0.03000 0.01000 Zr 0
FeM24 0.00000 0.50000 0.50000 0.31000 0.06000 Fe 0
FeM25 -0.03690 0.48160 0.49800 0.10000 0.02000 Fe 0
MnM25 -0.03690 0.48160 0.49800 0.13000 0.02000 Mn 0
TiM25 -0.03690 0.48160 0.49800 0.04000 0.02000 Ti 0
SiM3 0.00000 0.00000 0.11950 0.47300 0.04000 Si 0
NbM3 0.00000 0.00000 0.11950 0.02800 0.04000 Nb 0
SiM3a 0.03540 0.01770 0.11790 0.07400 0.04000 Si 0
NbM3a 0.03540 0.01770 0.11790 0.00400 0.04000 Nb 0
Si7 0.00000 0.00000 0.07840 0.25200 0.01000 Si 0
SiNb7 0.00000 0.00000 0.07840 0.01300 0.01000 Si 0
Na1a 0.22060 -0.22060 0.01410 0.45500 0.04000 Na 0
Na1b 0.24830 -0.24830 -0.00200 0.45500 0.04000 Na 0
Na4 0.56190 -0.56190 0.12000 0.92000 0.05000 Na 0
SrNa4 0.56190 -0.56190 0.12000 0.02000 0.05000 Sr 0
KNa4 0.56190 -0.56190 0.12000 0.06000 0.05000 K 0
Na5 -0.07600 0.07600 0.00930 0.42000 0.10000 Na 0
Zr 0.50000 0.50000 0.00000 0.83000 0.01000 Zr 0
Ti 0.50000 0.50000 0.00000 0.17000 0.01000 Ti 0
Si1 0.40380 -0.40380 0.08480 1.00000 0.01000 Si 0
Si3 0.12520 -0.12520 0.09120 1.00000 0.01000 Si 0
Si5 0.34130 0.27800 0.06990 1.00000 0.01000 Si 0
O1 0.27150 -0.27150 0.08810 1.00000 0.02000 O 0
O2 0.44590 -0.44590 0.12410 1.00000 0.02000 O 0
O3 0.42940 -0.42940 0.03620 1.00000 0.03000 O 0
O7 0.23390 0.28910 0.05970 1.00000 0.03000 O 0
O8 0.15360 -0.15360 0.13800 1.00000 0.02000 O 0
O9 0.06030 -0.06030 0.09420 1.00000 0.05000 O 0
O13 0.43720 0.36470 0.03950 1.00000 0.03000 O 0
O14 0.36940 0.29290 0.12160 1.00000 0.02000 O 0
O15 0.84270 -0.84270 0.05300 1.00000 0.02000 O 0
O19 0.04890 -0.04890 0.83620 0.35000 0.06000 O 0
O20 0.00000 0.00000 0.02600 0.24000 0.02000 O 0
ClX1a 0.00000 0.00000 0.75450 0.07400 0.07000 Cl 0
O-HX1a 0.00000 0.00000 0.75450 0.09400 0.07000 O 0
ClX1b 0.00000 0.00000 0.73120 0.07400 0.07000 Cl 0
O-HX1b 0.00000 0.00000 0.73120 0.09400 0.07000 O 0
ClX1c 0.00000 0.00000 0.70110 0.07400 0.07000 Cl 0
O-HX1c 0.00000 0.00000 0.70110 0.09400 0.07000 O 0

loop_
_cod_changelog_entry_id
_cod_changelog_entry_author
_cod_changelog_entry_date
_cod_changelog_entry_text
1
;cod-tools version 3.8.0
Id: cif_guess_AMCSD_atom_types 9581 2023-05-17 12:35:41Z saulius
;
2023-05-23T09:22:58+03:00
;Derived atom types and hydrogen counts
from atom names that follow the AMCSD naming convention
(Wat == water, O-H == hydroxyl).
;

loop_
_cod_related_entry_id
_cod_related_entry_database
_cod_related_entry_code
1 AMCSD 0005615
